data_7054534
loop_
_publ_author_name
'Yadav, Priyanka'
'Ballabh, Amar'

_publ_section_title
;
 Odd--even effect in a thiazole based organogelator: understanding the
 interplay of non-covalent interactions on property and applications
;
_journal_issue 1
_journal_name_full 'New J. Chem.'
_journal_page_first 721
_journal_paper_doi 10.1039/C4NJ01247J
_journal_volume 39
_journal_year 2015
_chemical_formula_moiety 'C17 H30 N2 O S'
_chemical_formula_sum 'C17 H30 N2 O S'
_chemical_formula_weight 310.49
_chemical_name_systematic
;
 ? 
;
_space_group_crystal_system triclinic
_space_group_IT_number 2
_space_group_name_Hall '-P 1'
_space_group_name_H-M_alt 'P -1'
_symmetry_space_group_name_Hall '-P 1'
_symmetry_space_group_name_H-M 'P -1'
_atom_sites_solution_hydrogens geom
_atom_sites_solution_primary iterative
_atom_sites_solution_secondary difmap
_audit_creation_date 2014-09-26
_audit_creation_method
;
Olex2 1.2
(compiled 2014.09.19 svn.r3010 for OlexSys, GUI svn.r4874)
;
_cell_angle_alpha 84.043(4)
_cell_angle_beta 87.033(4)
_cell_angle_gamma 78.743(5)
_cell_formula_units_Z 2
_cell_length_a 4.9139(3)
_cell_length_b 8.2041(5)
_cell_length_c 23.1603(10)
_cell_measurement_reflns_used 2831
_cell_measurement_temperature 293
_cell_measurement_theta_max 71.9350
_cell_measurement_theta_min 3.7810
_cell_volume 910.30(9)
_computing_cell_refinement
;
CrysAlisPro, Agilent Technologies,
Version 1.171.36.28 (release 01-02-2013 CrysAlis171 .NET)
(compiled Feb  1 2013,16:14:44)
;
_computing_data_collection
;
CrysAlisPro, Agilent Technologies,
Version 1.171.36.28 (release 01-02-2013 CrysAlis171 .NET)
(compiled Feb  1 2013,16:14:44)
;
_computing_data_reduction
;
CrysAlisPro, Agilent Technologies,
Version 1.171.36.28 (release 01-02-2013 CrysAlis171 .NET)
(compiled Feb  1 2013,16:14:44)
;
_computing_molecular_graphics 'Olex2 (Dolomanov et al., 2009)'
_computing_publication_material 'Olex2 (Dolomanov et al., 2009)'
_computing_structure_refinement 'ShelXL (Sheldrick, 2008)'
_computing_structure_solution
;
Superflip (Palatinus & Chapuis, 2007;Palatinus & van der Lee, 2008;
Palatinus et al., 2012)
;
_diffrn_ambient_temperature 293
_diffrn_detector_area_resol_mean 8.0851
_diffrn_measured_fraction_theta_full 1.000
_diffrn_measured_fraction_theta_max 1.000
_diffrn_measurement_details
;
  1 omega  -43.00   30.00   1.0000    2.4100
omega____ theta____ kappa____ phi______ frames
    -      -42.5000   38.0000  -60.0000 73

  2 omega  -42.00   30.00   1.0000    2.4100
omega____ theta____ kappa____ phi______ frames
    -      -42.5000   25.0000   30.0000 72

  3 omega -105.00  -21.00   1.0000    2.4100
omega____ theta____ kappa____ phi______ frames
    -      -42.5000  -57.0000 -180.0000 84

  4 omega  -96.00  -42.00   1.0000    2.4100
omega____ theta____ kappa____ phi______ frames
    -      -42.5000  125.0000 -180.0000 54

  5 omega    0.00   83.00   1.0000    2.4100
omega____ theta____ kappa____ phi______ frames
    -       55.0276  -77.0000  -60.0000 83

  6 omega   17.00   60.00   1.0000    2.4100
omega____ theta____ kappa____ phi______ frames
    -       55.0276  -38.0000   60.0000 43

  7 omega   87.00  118.00   1.0000    2.4100
omega____ theta____ kappa____ phi______ frames
    -       55.0276   57.0000 -150.0000 31

  8 omega   28.00  117.00   1.0000    2.4100
omega____ theta____ kappa____ phi______ frames
    -       55.0276   77.0000   60.0000 89

  9 omega   43.00   82.00   1.0000    9.6600
omega____ theta____ kappa____ phi______ frames
    -      110.0553  -50.0000   90.0000 39

 10 omega   88.00  115.00   1.0000    9.6600
omega____ theta____ kappa____ phi______ frames
    -      110.0553 -111.0000 -150.0000 27

 11 omega  146.00  174.00   1.0000    9.6600
omega____ theta____ kappa____ phi______ frames
    -      110.0553  111.0000 -150.0000 28

 12 omega   84.00  116.00   1.0000    9.6600
omega____ theta____ kappa____ phi______ frames
    -      110.0553 -111.0000   60.0000 32

 13 omega   42.00   93.00   1.0000    9.6600
omega____ theta____ kappa____ phi______ frames
    -      110.0553  -25.0000   60.0000 51

 14 omega   37.00   91.00   1.0000    9.6600
omega____ theta____ kappa____ phi______ frames
    -      110.0553  -25.0000 -180.0000 54

 15 omega   48.00   93.00   1.0000    9.6600
omega____ theta____ kappa____ phi______ frames
    -      110.0553  -38.0000  -60.0000 45

 16 omega   38.00   85.00   1.0000    9.6600
omega____ theta____ kappa____ phi______ frames
    -      110.0553  -38.0000   30.0000 47

 17 omega   41.00  136.00   1.0000    9.6600
omega____ theta____ kappa____ phi______ frames
    -      110.0553  -77.0000  -60.0000 95

 18 omega  149.00  176.00   1.0000    9.6600
omega____ theta____ kappa____ phi______ frames
    -      110.0553  111.0000  -60.0000 27

 19 omega   50.00   92.00   1.0000    9.6600
omega____ theta____ kappa____ phi______ frames
    -      110.0553  -38.0000  120.0000 42

 20 omega   53.00  123.00   1.0000    9.6600
omega____ theta____ kappa____ phi______ frames
    -      110.0553  -92.0000 -150.0000 70

 21 omega   84.00  165.00   1.0000    9.6600
omega____ theta____ kappa____ phi______ frames
    -      110.0553   25.0000   90.0000 81

 22 omega   44.00   92.00   1.0000    9.6600
omega____ theta____ kappa____ phi______ frames
    -      110.0553  -25.0000  -90.0000 48

 23 omega   45.00  104.00   1.0000    9.6600
omega____ theta____ kappa____ phi______ frames
    -      110.0553  -50.0000 -180.0000 59

 24 omega   38.00   79.00   1.0000    9.6600
omega____ theta____ kappa____ phi______ frames
    -      110.0553  -25.0000 -120.0000 41

 25 omega   87.00  155.00   1.0000    9.6600
omega____ theta____ kappa____ phi______ frames
    -      110.0553   25.0000 -150.0000 68
;
_diffrn_measurement_device_type 'Xcalibur, Eos, Gemini'
_diffrn_measurement_method '\w scans'
_diffrn_orient_matrix_UB_11 0.1506829000
_diffrn_orient_matrix_UB_12 -0.0554490000
_diffrn_orient_matrix_UB_13 -0.0567297000
_diffrn_orient_matrix_UB_21 -0.0171635000
_diffrn_orient_matrix_UB_22 -0.1827087000
_diffrn_orient_matrix_UB_23 0.0202518000
_diffrn_orient_matrix_UB_31 -0.2815819000
_diffrn_orient_matrix_UB_32 0.0232171000
_diffrn_orient_matrix_UB_33 -0.0291379000
_diffrn_radiation_monochromator graphite
_diffrn_radiation_type CuK\a
_diffrn_radiation_wavelength 1.54184
_diffrn_reflns_av_R_equivalents 0.0253
_diffrn_reflns_av_unetI/netI 0.0402
_diffrn_reflns_limit_h_max 4
_diffrn_reflns_limit_h_min -5
_diffrn_reflns_limit_k_max 10
_diffrn_reflns_limit_k_min -9
_diffrn_reflns_limit_l_max 22
_diffrn_reflns_limit_l_min -28
_diffrn_reflns_number 5668
_diffrn_reflns_theta_full 72.18
_diffrn_reflns_theta_max 72.18
_diffrn_reflns_theta_min 3.84
_diffrn_source 'Enhance (Cu) X-ray Source'
_exptl_absorpt_coefficient_mu 1.575
_exptl_absorpt_correction_T_max 1.00000
_exptl_absorpt_correction_T_min 0.76277
_exptl_absorpt_correction_type multi-scan
_exptl_absorpt_process_details
;
CrysAlisPro, Agilent Technologies,
Version 1.171.36.28 (release 01-02-2013 CrysAlis171 .NET)
(compiled Feb  1 2013,16:14:44)
Empirical absorption correction using spherical harmonics,
 implemented in SCALE3 ABSPACK scaling algorithm.
;
_exptl_crystal_colour 'clear light colourless'
_exptl_crystal_colour_lustre clear
_exptl_crystal_colour_modifier light
_exptl_crystal_colour_primary colourless
_exptl_crystal_density_diffrn 1.133
_exptl_crystal_density_method 'not measured'
_exptl_crystal_description needle
_exptl_crystal_F_000 340
_exptl_crystal_size_max 0.54
_exptl_crystal_size_mid 0.45
_exptl_crystal_size_min 0.15
_refine_diff_density_max 0.485
_refine_diff_density_min -0.225
_refine_diff_density_rms 0.057
_refine_ls_extinction_method none
_refine_ls_goodness_of_fit_ref 1.044
_refine_ls_hydrogen_treatment mixed
_refine_ls_matrix_type full
_refine_ls_number_parameters 196
_refine_ls_number_reflns 3455
_refine_ls_number_restraints 0
_refine_ls_restrained_S_all 1.044
_refine_ls_R_factor_all 0.0641
_refine_ls_R_factor_gt 0.0549
_refine_ls_shift/su_max 0.000
_refine_ls_shift/su_mean 0.000
_refine_ls_structure_factor_coef Fsqd
_refine_ls_weighting_details 'calc w=1/[\s^2^(Fo^2^)+(0.1046P)^2^+0.0180P] where P=(Fo^2^+2Fc^2^)/3'
_refine_ls_weighting_scheme calc
_refine_ls_wR_factor_gt 0.1482
_refine_ls_wR_factor_ref 0.1599
_reflns_number_gt 2887
_reflns_number_total 3455
_reflns_threshold_expression >2sigma(I)
_cod_data_source_file c4nj01247j2.cif
_cod_data_source_block 3c
_cod_depositor_comments 'Adding full bibliography for 7054531--7054534.cif.'
_cod_original_cell_volume 910.31(8)
_cod_database_code 7054534
_reflns_odcompleteness_completeness 99.72
_reflns_odcompleteness_iscentric 1
_reflns_odcompleteness_theta 66.97
_olex2_refinement_description
;
1. Fixed Uiso
 At 1.2 times of:
  All C(H) groups, All C(H,H) groups
 At 1.5 times of:
  All C(H,H,H) groups
2.a Secondary CH2 refined with riding coordinates:
 C8(H8A,H8B), C9(H9A,H9B), C11(H11A,H11B), C12(H12A,H12B), C13(H13A,H13B),
 C14(H14A,H14B), C15(H15A,H15B), C16(H16A,H16B), C17(H17A,H17B), C18(H18A,H18B),
  C19(H19A,H19B)
2.b Aromatic/amide H refined with riding coordinates:
 C7(H7)
2.c Idealised Me refined as rotating group:
 C10(H10A,H10B,H10C), C(HA,HB,HC)
;
_olex2_submission_special_instructions 'No special instructions were received'

loop_
_space_group_symop_id
_space_group_symop_operation_xyz
1 'x, y, z'
2 '-x, -y, -z'

loop_
_atom_site_label
_atom_site_type_symbol
_atom_site_fract_x
_atom_site_fract_y
_atom_site_fract_z
_atom_site_U_iso_or_equiv
_atom_site_adp_type
_atom_site_occupancy
_atom_site_calc_flag
_atom_site_refinement_flags_posn
S1 S 0.68698(10) 0.18068(6) 0.49898(2) 0.0471(2) Uani 1 d .
O O 0.6209(3) 0.2940(2) 0.38420(6) 0.0603(4) Uani 1 d .
N2 N 0.2683(3) 0.4028(2) 0.44346(7) 0.0443(4) Uani 1 d .
N3 N 0.2534(3) 0.3548(2) 0.54462(7) 0.0458(4) Uani 1 d .
C4 C 0.3795(4) 0.3251(2) 0.49500(8) 0.0398(4) Uani 1 d .
C5 C 0.3936(4) 0.3812(3) 0.39035(8) 0.0460(4) Uani 1 d .
C6 C 0.6377(4) 0.1557(3) 0.57364(8) 0.0454(4) Uani 1 d .
C7 C 0.4032(4) 0.2574(3) 0.58890(8) 0.0468(4) Uani 1 d .
H7 H 0.3438 0.2623 0.6276 0.056 Uiso 1 calc R
C8 C 0.2188(5) 0.4681(3) 0.34018(9) 0.0569(6) Uani 1 d .
H8A H 0.0896 0.3987 0.3319 0.068 Uiso 1 calc R
H8B H 0.1109 0.5723 0.3518 0.068 Uiso 1 calc R
C9 C 0.3851(5) 0.5046(3) 0.28534(9) 0.0573(5) Uani 1 d .
H9A H 0.4832 0.5932 0.2910 0.069 Uiso 1 calc R
H9B H 0.5227 0.4059 0.2785 0.069 Uiso 1 calc R
C10 C 0.8357(5) 0.0341(3) 0.61170(10) 0.0586(6) Uani 1 d .
H10A H 0.8218 -0.0777 0.6054 0.088 Uiso 1 calc GR
H10B H 0.7904 0.0518 0.6517 0.088 Uiso 1 calc GR
H10C H 1.0218 0.0505 0.6024 0.088 Uiso 1 calc GR
C11 C 0.3584(6) 0.6990(4) 0.06976(10) 0.0648(6) Uani 1 d .
H11A H 0.4177 0.8013 0.0765 0.078 Uiso 1 calc R
H11B H 0.5240 0.6155 0.0638 0.078 Uiso 1 calc R
C12 C 0.2028(6) 0.6412(4) 0.12361(10) 0.0657(6) Uani 1 d .
H12A H 0.0407 0.7264 0.1304 0.079 Uiso 1 calc R
H12B H 0.1380 0.5409 0.1165 0.079 Uiso 1 calc R
C13 C 0.3703(5) 0.6048(4) 0.17780(10) 0.0627(6) Uani 1 d .
H13A H 0.4438 0.7031 0.1837 0.075 Uiso 1 calc R
H13B H 0.5269 0.5152 0.1718 0.075 Uiso 1 calc R
C14 C 0.3504(6) 0.7922(4) -0.03828(10) 0.0677(7) Uani 1 d .
H14A H 0.4025 0.8962 -0.0311 0.081 Uiso 1 calc R
H14B H 0.5201 0.7118 -0.0441 0.081 Uiso 1 calc R
C15 C 0.2107(5) 0.5559(4) 0.23234(9) 0.0618(6) Uani 1 d .
H15A H 0.0646 0.6494 0.2404 0.074 Uiso 1 calc R
H15B H 0.1230 0.4640 0.2252 0.074 Uiso 1 calc R
C16 C 0.1956(6) 0.7300(4) 0.01506(10) 0.0679(7) Uani 1 d .
H16A H 0.0275 0.8113 0.0213 0.081 Uiso 1 calc R
H16B H 0.1407 0.6269 0.0077 0.081 Uiso 1 calc R
C17 C 0.3459(6) 0.8855(4) -0.14641(10) 0.0689(7) Uani 1 d .
H17A H 0.3912 0.9912 -0.1391 0.083 Uiso 1 calc R
H17B H 0.5193 0.8076 -0.1515 0.083 Uiso 1 calc R
C18 C 0.1901(6) 0.8208(4) -0.09355(10) 0.0675(7) Uani 1 d .
H18A H 0.0191 0.9001 -0.0877 0.081 Uiso 1 calc R
H18B H 0.1405 0.7164 -0.1012 0.081 Uiso 1 calc R
C19 C 0.1913(7) 0.9102(5) -0.20202(11) 0.0789(8) Uani 1 d .
H19A H 0.0175 0.9879 -0.1971 0.095 Uiso 1 calc R
H19B H 0.1474 0.8044 -0.2098 0.095 Uiso 1 calc R
C C 0.3533(8) 0.9760(5) -0.25380(12) 0.0955(11) Uani 1 d .
HA H 0.2445 0.9899 -0.2878 0.143 Uiso 1 calc GR
HB H 0.5232 0.8981 -0.2596 0.143 Uiso 1 calc GR
HC H 0.3948 1.0816 -0.2467 0.143 Uiso 1 calc GR
H2 H 0.120(5) 0.463(3) 0.4457(11) 0.051(7) Uiso 1 d .

loop_
_atom_site_aniso_label
_atom_site_aniso_U_11
_atom_site_aniso_U_22
_atom_site_aniso_U_33
_atom_site_aniso_U_23
_atom_site_aniso_U_13
_atom_site_aniso_U_12
S1 0.0442(3) 0.0560(3) 0.0356(3) 0.00358(19) 0.00249(18) -0.00097(19)
O 0.0531(8) 0.0791(10) 0.0376(7) 0.0024(7) 0.0058(6) 0.0084(7)
N2 0.0391(8) 0.0572(9) 0.0317(8) 0.0035(7) 0.0023(6) -0.0021(7)
N3 0.0439(8) 0.0594(9) 0.0305(7) 0.0017(6) 0.0010(6) -0.0046(7)
C4 0.0382(8) 0.0478(9) 0.0331(9) 0.0010(7) 0.0017(6) -0.0104(7)
C5 0.0439(10) 0.0580(11) 0.0335(9) 0.0012(8) 0.0034(7) -0.0071(8)
C6 0.0466(10) 0.0522(10) 0.0361(9) 0.0050(7) -0.0029(7) -0.0109(8)
C7 0.0459(10) 0.0620(11) 0.0303(9) 0.0039(8) -0.0014(7) -0.0095(8)
C8 0.0507(11) 0.0800(15) 0.0323(10) 0.0056(9) 0.0030(8) -0.0006(10)
C9 0.0591(12) 0.0771(15) 0.0327(10) 0.0044(9) 0.0026(9) -0.0119(10)
C10 0.0573(12) 0.0668(13) 0.0453(11) 0.0131(10) -0.0048(9) -0.0052(10)
C11 0.0746(16) 0.0821(16) 0.0372(11) 0.0061(10) -0.0029(10) -0.0197(12)
C12 0.0703(15) 0.0918(18) 0.0337(11) 0.0068(10) -0.0028(10) -0.0190(13)
C13 0.0683(14) 0.0834(16) 0.0352(11) 0.0058(10) -0.0021(10) -0.0173(12)
C14 0.0792(17) 0.0871(17) 0.0370(12) 0.0076(11) -0.0046(11) -0.0229(13)
C15 0.0599(13) 0.0882(17) 0.0336(11) 0.0059(10) -0.0018(9) -0.0108(11)
C16 0.0727(16) 0.0937(18) 0.0367(11) 0.0068(11) -0.0024(10) -0.0209(13)
C17 0.0846(17) 0.0843(17) 0.0372(12) 0.0079(11) -0.0051(11) -0.0210(14)
C18 0.0734(16) 0.0897(18) 0.0381(12) 0.0063(11) -0.0031(10) -0.0189(13)
C19 0.0832(18) 0.108(2) 0.0434(13) 0.0085(13) -0.0086(12) -0.0194(16)
C 0.128(3) 0.118(3) 0.0396(13) 0.0143(15) -0.0095(15) -0.033(2)

loop_
_atom_type_symbol
_atom_type_description
_atom_type_scat_dispersion_real
_atom_type_scat_dispersion_imag
_atom_type_scat_source
C C 0.0181 0.0091 'International Tables Vol C Tables 4.2.6.8 and 6.1.1.4'
H H 0.0000 0.0000 'International Tables Vol C Tables 4.2.6.8 and 6.1.1.4'
N N 0.0311 0.0180 'International Tables Vol C Tables 4.2.6.8 and 6.1.1.4'
O O 0.0492 0.0322 'International Tables Vol C Tables 4.2.6.8 and 6.1.1.4'
S S 0.3331 0.5567 'International Tables Vol C Tables 4.2.6.8 and 6.1.1.4'

loop_
_geom_angle_atom_site_label_1
_geom_angle_atom_site_label_2
_geom_angle_atom_site_label_3
_geom_angle
C4 S1 C6 89.07(9)
C5 N2 C4 124.11(17)
C4 N3 C7 109.57(17)
N2 C4 S1 123.60(14)
N3 C4 S1 115.16(14)
N3 C4 N2 121.23(17)
O C5 N2 122.39(19)
O C5 C8 123.50(18)
N2 C5 C8 114.04(17)
C7 C6 S1 109.17(15)
C7 C6 C10 128.67(19)
C10 C6 S1 122.15(16)
C6 C7 N3 117.02(17)
C9 C8 C5 113.98(18)
C15 C9 C8 113.61(19)
C16 C11 C12 114.9(2)
C13 C12 C11 114.6(2)
C12 C13 C15 114.7(2)
C18 C14 C16 114.8(2)
C9 C15 C13 114.4(2)
C11 C16 C14 114.5(2)
C19 C17 C18 114.8(2)
C14 C18 C17 114.3(2)
C17 C19 C 113.2(3)

loop_
_geom_bond_atom_site_label_1
_geom_bond_atom_site_label_2
_geom_bond_distance
S1 C4 1.7287(19)
S1 C6 1.730(2)
O C5 1.213(3)
N2 C4 1.379(2)
N2 C5 1.359(2)
N3 C4 1.300(2)
N3 C7 1.382(3)
C5 C8 1.513(3)
C6 C7 1.339(3)
C6 C10 1.499(3)
C8 C9 1.510(3)
C9 C15 1.510(3)
C11 C12 1.511(3)
C11 C16 1.506(3)
C12 C13 1.508(3)
C13 C15 1.512(3)
C14 C16 1.513(3)
C14 C18 1.511(3)
C17 C18 1.514(3)
C17 C19 1.505(3)
C19 C 1.516(4)
